data_2228235
loop_
_publ_author_name
'Shafiq, Muhammad'
'Khan, Islam Ullah'
'Arshad, Muhammad Nadeem'
'Mustafa, Ghulam'

_publ_section_title
;
 3,3,6-Tribromo-1-methyl-1<i>H</i>-2,1-benzothiazin-4(3<i>H</i>)-one
 2,2-dioxide
;
_journal_coeditor_code BT5404
_journal_issue 12
_journal_name_full 'Acta Crystallographica Section E'
_journal_page_first o3109
_journal_paper_doi 10.1107/S1600536810045125
_journal_volume 66
_journal_year 2010
_chemical_formula_iupac 'C9 H6 Br3 N O3 S'
_chemical_formula_moiety 'C9 H6 Br3 N O3 S'
_chemical_formula_sum 'C9 H6 Br3 N O3 S'
_chemical_formula_weight 447.94
_chemical_name_systematic
;
3,3,6-Tribromo-1-methyl-1<i>H</i>-2,1-benzothiazin-4(3<i>H</i>)-one 2,2-dioxide
;
_space_group_IT_number 33
_symmetry_cell_setting orthorhombic
_symmetry_space_group_name_Hall 'P 2c -2n'
_symmetry_space_group_name_H-M 'P n a 21'
_atom_sites_solution_hydrogens geom
_atom_sites_solution_primary direct
_atom_sites_solution_secondary difmap
_audit_creation_method SHELXL-97
_cell_angle_alpha 90.00
_cell_angle_beta 90.00
_cell_angle_gamma 90.00
_cell_formula_units_Z 4
_cell_length_a 14.9220(10)
_cell_length_b 12.1310(8)
_cell_length_c 7.0811(4)
_cell_measurement_reflns_used 2326
_cell_measurement_temperature 296(2)
_cell_measurement_theta_max 24.84
_cell_measurement_theta_min 3.33
_cell_volume 1281.81(14)
_computing_cell_refinement 'SAINT (Bruker, 2007)'
_computing_data_collection 'APEX2 (Bruker, 2007)'
_computing_data_reduction 'SAINT (Bruker, 2007)'
_computing_molecular_graphics 'ORTEP-3 for Windows (Farrugia, 1997) and PLATON (Spek, 2009)'
_computing_publication_material 'WinGX (Farrugia, 1999) and PLATON (Spek, 2009)'
_computing_structure_refinement 'SHELXL97 (Sheldrick, 2008)'
_computing_structure_solution 'SHELXS97 (Sheldrick, 2008)'
_diffrn_ambient_temperature 296(2)
_diffrn_measured_fraction_theta_full 0.992
_diffrn_measured_fraction_theta_max 0.992
_diffrn_measurement_device_type 'Bruker Kappa APEXII CCD'
_diffrn_measurement_method '\f and \w'
_diffrn_radiation_monochromator graphite
_diffrn_radiation_source 'fine-focus sealed tube'
_diffrn_radiation_type MoK\a
_diffrn_radiation_wavelength 0.71073
_diffrn_reflns_av_R_equivalents 0.0331
_diffrn_reflns_av_sigmaI/netI 0.0501
_diffrn_reflns_limit_h_max 19
_diffrn_reflns_limit_h_min -15
_diffrn_reflns_limit_k_max 10
_diffrn_reflns_limit_k_min -16
_diffrn_reflns_limit_l_max 9
_diffrn_reflns_limit_l_min -8
_diffrn_reflns_number 7900
_diffrn_reflns_theta_full 28.23
_diffrn_reflns_theta_max 28.23
_diffrn_reflns_theta_min 2.73
_diffrn_standards_number 0
_exptl_absorpt_coefficient_mu 9.598
_exptl_absorpt_correction_T_max 0.1438
_exptl_absorpt_correction_T_min 0.0959
_exptl_absorpt_correction_type multi-scan
_exptl_absorpt_process_details '(SADABS; Bruker, 2007)'
_exptl_crystal_colour 'light brown'
_exptl_crystal_density_diffrn 2.321
_exptl_crystal_density_method 'not measured'
_exptl_crystal_description needle
_exptl_crystal_F_000 848
_exptl_crystal_size_max 0.28
_exptl_crystal_size_mid 0.21
_exptl_crystal_size_min 0.12
_refine_diff_density_max 0.538
_refine_diff_density_min -0.551
_refine_ls_abs_structure_details 'Flack (1983), 1242 Friedel pairs'
_refine_ls_abs_structure_Flack 0.00(3)
_refine_ls_extinction_method none
_refine_ls_goodness_of_fit_ref 0.991
_refine_ls_hydrogen_treatment constr
_refine_ls_matrix_type full
_refine_ls_number_parameters 156
_refine_ls_number_reflns 2941
_refine_ls_number_restraints 1
_refine_ls_restrained_S_all 0.991
_refine_ls_R_factor_all 0.0601
_refine_ls_R_factor_gt 0.0354
_refine_ls_shift/su_max 0.001
_refine_ls_shift/su_mean 0.000
_refine_ls_structure_factor_coef Fsqd
_refine_ls_weighting_details 'calc w=1/[\s^2^(Fo^2^)+(0.0309P)^2^] where P=(Fo^2^+2Fc^2^)/3'
_refine_ls_weighting_scheme calc
_refine_ls_wR_factor_gt 0.0646
_refine_ls_wR_factor_ref 0.0705
_reflns_number_gt 2221
_reflns_number_total 2941
_reflns_threshold_expression I>2\s(I)
_cod_data_source_file bt5404.cif
_cod_data_source_block I
_cod_database_code 2228235
_cod_database_fobs_code 2228235

loop_
_symmetry_equiv_pos_as_xyz
'x, y, z'
'-x, -y, z+1/2'
'-x+1/2, y+1/2, z+1/2'
'x+1/2, -y+1/2, z'

loop_
_atom_site_type_symbol
_atom_site_label
_atom_site_fract_x
_atom_site_fract_y
_atom_site_fract_z
_atom_site_U_iso_or_equiv
_atom_site_adp_type
_atom_site_calc_flag
_atom_site_refinement_flags
_atom_site_occupancy
_atom_site_disorder_assembly
_atom_site_disorder_group
Br Br1 0.56408(4) 0.70021(5) 0.24956(8) 0.05225(17) Uani d . 1 . .
S S1 0.21026(9) 0.32623(11) 0.3603(2) 0.0368(3) Uani d . 1 . .
O O1 0.2102(3) 0.6272(3) 0.2328(8) 0.0631(13) Uani d . 1 . .
N N1 0.3103(2) 0.3077(3) 0.2744(6) 0.0341(9) Uani d . 1 . .
C C1 0.3690(3) 0.3998(3) 0.2654(7) 0.0269(10) Uani d . 1 . .
Br Br2 0.17819(4) 0.39549(5) -0.05254(9) 0.05073(17) Uani d . 1 . .
O O2 0.2124(3) 0.3737(3) 0.5431(5) 0.0505(11) Uani d . 1 . .
C C2 0.4609(3) 0.3843(3) 0.2690(8) 0.0352(11) Uani d . 1 . .
H H2 0.4841 0.3132 0.2754 0.042 Uiso calc R 1 . .
Br Br3 0.05403(4) 0.47720(5) 0.28558(9) 0.05946(19) Uani d . 1 . .
O O3 0.1596(3) 0.2288(3) 0.3279(6) 0.0569(11) Uani d . 1 . .
C C3 0.5178(3) 0.4721(4) 0.2632(8) 0.0385(11) Uani d . 1 . .
H H3 0.5794 0.4605 0.2657 0.046 Uiso calc R 1 . .
C C4 0.4844(3) 0.5789(4) 0.2536(7) 0.0346(11) Uani d . 1 . .
C C5 0.3947(3) 0.5960(3) 0.2469(7) 0.0333(11) Uani d . 1 . .
H H5 0.3727 0.6676 0.2400 0.040 Uiso calc R 1 . .
C C6 0.3348(3) 0.5074(3) 0.2503(7) 0.0279(10) Uani d . 1 . .
C C7 0.2389(3) 0.5345(4) 0.2336(6) 0.0309(10) Uani d . 1 . .
C C8 0.1729(3) 0.4378(4) 0.2090(6) 0.0325(11) Uani d . 1 . .
C C9 0.3419(4) 0.1959(4) 0.2311(10) 0.0553(16) Uani d . 1 . .
H H9C 0.3840 0.1989 0.1287 0.083 Uiso calc R 1 . .
H H9B 0.2919 0.1506 0.1958 0.083 Uiso calc R 1 . .
H H9A 0.3705 0.1652 0.3405 0.083 Uiso calc R 1 . .

loop_
_atom_site_aniso_label
_atom_site_aniso_U_11
_atom_site_aniso_U_22
_atom_site_aniso_U_33
_atom_site_aniso_U_12
_atom_site_aniso_U_13
_atom_site_aniso_U_23
Br1 0.0503(4) 0.0549(3) 0.0516(3) -0.0277(3) 0.0009(3) -0.0028(3)
S1 0.0342(8) 0.0388(7) 0.0376(6) -0.0059(6) 0.0022(6) 0.0082(6)
O1 0.039(2) 0.0306(19) 0.120(4) 0.0096(17) -0.002(3) -0.006(3)
N1 0.029(2) 0.0234(19) 0.050(3) -0.0030(16) 0.001(2) 0.002(2)
C1 0.031(3) 0.022(2) 0.027(2) 0.0008(18) 0.004(2) 0.004(2)
Br2 0.0663(4) 0.0518(3) 0.0341(2) 0.0025(3) -0.0111(3) -0.0066(3)
O2 0.053(3) 0.069(3) 0.029(2) -0.009(2) 0.0066(18) 0.0041(18)
C2 0.029(3) 0.029(2) 0.048(3) 0.0052(19) 0.005(3) 0.007(3)
Br3 0.0275(3) 0.0677(4) 0.0831(5) 0.0025(3) 0.0073(3) -0.0042(4)
O3 0.047(2) 0.043(2) 0.081(3) -0.0203(19) 0.005(2) 0.009(2)
C3 0.025(3) 0.049(3) 0.041(3) 0.000(2) 0.002(3) 0.002(3)
C4 0.031(3) 0.039(3) 0.033(2) -0.012(2) 0.000(2) 0.000(3)
C5 0.041(3) 0.022(2) 0.037(3) -0.0056(19) 0.001(2) -0.002(2)
C6 0.029(3) 0.028(2) 0.027(2) -0.0008(18) 0.000(2) -0.001(2)
C7 0.030(3) 0.028(2) 0.034(2) -0.001(2) 0.000(2) -0.001(2)
C8 0.025(3) 0.039(3) 0.033(3) 0.000(2) 0.001(2) -0.007(2)
C9 0.063(4) 0.027(3) 0.076(4) -0.002(3) 0.014(4) -0.006(3)

loop_
_atom_type_symbol
_atom_type_description
_atom_type_scat_dispersion_real
_atom_type_scat_dispersion_imag
_atom_type_scat_source
C C 0.0033 0.0016 'International Tables Vol C Tables 4.2.6.8 and 6.1.1.4'
H H 0.0000 0.0000 'International Tables Vol C Tables 4.2.6.8 and 6.1.1.4'
N N 0.0061 0.0033 'International Tables Vol C Tables 4.2.6.8 and 6.1.1.4'
O O 0.0106 0.0060 'International Tables Vol C Tables 4.2.6.8 and 6.1.1.4'
S S 0.1246 0.1234 'International Tables Vol C Tables 4.2.6.8 and 6.1.1.4'
Br Br -0.2901 2.4595 'International Tables Vol C Tables 4.2.6.8 and 6.1.1.4'

loop_
_geom_angle_atom_site_label_1
_geom_angle_atom_site_label_2
_geom_angle_atom_site_label_3
_geom_angle_site_symmetry_1
_geom_angle_site_symmetry_3
_geom_angle
_geom_angle_publ_flag
O2 S1 O3 . . 119.9(2) ?
O2 S1 N1 . . 112.1(2) ?
O3 S1 N1 . . 108.2(2) ?
O2 S1 C8 . . 104.1(2) ?
O3 S1 C8 . . 111.2(2) ?
N1 S1 C8 . . 99.4(2) ?
C1 N1 C9 . . 121.2(4) ?
C1 N1 S1 . . 118.3(3) ?
C9 N1 S1 . . 120.0(3) ?
C2 C1 C6 . . 119.2(4) ?
C2 C1 N1 . . 120.3(4) ?
C6 C1 N1 . . 120.6(4) ?
C3 C2 C1 . . 120.7(4) ?
C3 C2 H2 . . 119.6 ?
C1 C2 H2 . . 119.6 ?
C2 C3 C4 . . 120.5(4) ?
C2 C3 H3 . . 119.8 ?
C4 C3 H3 . . 119.8 ?
C5 C4 C3 . . 119.9(4) ?
C5 C4 Br1 . . 120.1(4) ?
C3 C4 Br1 . . 120.0(4) ?
C4 C5 C6 . . 120.9(4) ?
C4 C5 H5 . . 119.6 ?
C6 C5 H5 . . 119.6 ?
C5 C6 C1 . . 118.9(4) ?
C5 C6 C7 . . 116.6(4) ?
C1 C6 C7 . . 124.5(4) ?
O1 C7 C6 . . 123.7(4) ?
O1 C7 C8 . . 118.9(4) ?
C6 C7 C8 . . 117.4(4) ?
C7 C8 S1 . . 107.7(3) ?
C7 C8 Br3 . . 111.7(3) ?
S1 C8 Br3 . . 107.7(2) ?
C7 C8 Br2 . . 106.6(3) ?
S1 C8 Br2 . . 110.9(2) ?
Br3 C8 Br2 . . 112.2(2) ?
N1 C9 H9C . . 109.5 ?
N1 C9 H9B . . 109.5 ?
H9C C9 H9B . . 109.5 ?
N1 C9 H9A . . 109.5 ?
H9C C9 H9A . . 109.5 ?
H9B C9 H9A . . 109.5 ?

loop_
_geom_bond_atom_site_label_1
_geom_bond_atom_site_label_2
_geom_bond_site_symmetry_2
_geom_bond_distance
_geom_bond_publ_flag
Br1 C4 . 1.892(4) ?
S1 O2 . 1.417(4) ?
S1 O3 . 1.422(4) ?
S1 N1 . 1.627(4) ?
S1 C8 . 1.814(5) ?
O1 C7 . 1.204(5) ?
N1 C1 . 1.421(5) ?
N1 C9 . 1.469(6) ?
C1 C2 . 1.384(6) ?
C1 C6 . 1.406(5) ?
Br2 C8 . 1.923(4) ?
C2 C3 . 1.362(6) ?
C2 H2 . 0.9300 ?
Br3 C8 . 1.916(5) ?
C3 C4 . 1.390(6) ?
C3 H3 . 0.9300 ?
C4 C5 . 1.356(7) ?
C5 C6 . 1.398(6) ?
C5 H5 . 0.9300 ?
C6 C7 . 1.473(6) ?
C7 C8 . 1.542(6) ?
C9 H9C . 0.9600 ?
C9 H9B . 0.9600 ?
C9 H9A . 0.9600 ?

loop_
_geom_torsion_atom_site_label_1
_geom_torsion_atom_site_label_2
_geom_torsion_atom_site_label_3
_geom_torsion_atom_site_label_4
_geom_torsion_site_symmetry_1
_geom_torsion_site_symmetry_2
_geom_torsion_site_symmetry_3
_geom_torsion_site_symmetry_4
_geom_torsion
_geom_torsion_publ_flag
O2 S1 N1 C1 . . . . -54.7(4) ?
O3 S1 N1 C1 . . . . 170.9(4) ?
C8 S1 N1 C1 . . . . 54.8(4) ?
O2 S1 N1 C9 . . . . 117.5(5) ?
O3 S1 N1 C9 . . . . -16.9(5) ?
C8 S1 N1 C9 . . . . -133.0(5) ?
C9 N1 C1 C2 . . . . -18.4(7) ?
S1 N1 C1 C2 . . . . 153.6(4) ?
C9 N1 C1 C6 . . . . 160.7(5) ?
S1 N1 C1 C6 . . . . -27.2(6) ?
C6 C1 C2 C3 . . . . 1.8(8) ?
N1 C1 C2 C3 . . . . -179.1(5) ?
C1 C2 C3 C4 . . . . 0.0(8) ?
C2 C3 C4 C5 . . . . -1.1(8) ?
C2 C3 C4 Br1 . . . . 179.0(4) ?
C3 C4 C5 C6 . . . . 0.3(8) ?
Br1 C4 C5 C6 . . . . -179.8(4) ?
C4 C5 C6 C1 . . . . 1.6(7) ?
C4 C5 C6 C7 . . . . -177.3(4) ?
C2 C1 C6 C5 . . . . -2.6(7) ?
N1 C1 C6 C5 . . . . 178.3(4) ?
C2 C1 C6 C7 . . . . 176.2(5) ?
N1 C1 C6 C7 . . . . -3.0(7) ?
C5 C6 C7 O1 . . . . -6.2(8) ?
C1 C6 C7 O1 . . . . 175.1(5) ?
C5 C6 C7 C8 . . . . 171.7(4) ?
C1 C6 C7 C8 . . . . -7.1(7) ?
O1 C7 C8 S1 . . . . -142.5(5) ?
C6 C7 C8 S1 . . . . 39.5(5) ?
O1 C7 C8 Br3 . . . . -24.5(6) ?
C6 C7 C8 Br3 . . . . 157.6(3) ?
O1 C7 C8 Br2 . . . . 98.3(5) ?
C6 C7 C8 Br2 . . . . -79.6(4) ?
O2 S1 C8 C7 . . . . 57.1(4) ?
O3 S1 C8 C7 . . . . -172.5(3) ?
N1 S1 C8 C7 . . . . -58.7(3) ?
O2 S1 C8 Br3 . . . . -63.5(3) ?
O3 S1 C8 Br3 . . . . 66.9(3) ?
N1 S1 C8 Br3 . . . . -179.3(2) ?
O2 S1 C8 Br2 . . . . 173.4(3) ?
O3 S1 C8 Br2 . . . . -56.2(3) ?
N1 S1 C8 Br2 . . . . 57.6(3) ?

loop_
_cod_related_entry_id
_cod_related_entry_database
_cod_related_entry_code
1 ChemSpider 30656333
